data_9007520
loop_
_publ_author_name
'Geller, S.'

_publ_section_title
;
 Structures of alpha-Mn203, (MnO.983Fe0.017)203 and (Mn0.37Fe0.63)2O3
 and relation to magnetic ordering
;
_journal_name_full 'Acta Crystallographica, Section B'
_journal_page_first 821
_journal_page_last 828
_journal_paper_doi 10.1107/S0567740871002966
_journal_volume 27
_journal_year 1971
_chemical_formula_structural Mn2O3
_chemical_formula_sum 'Mn2 O3'
_space_group_IT_number 61
_symmetry_space_group_name_Hall '-P 2bc 2ac'
_symmetry_space_group_name_H-M 'P c a b'
_cell_angle_alpha 90
_cell_angle_beta 90
_cell_angle_gamma 90
_cell_length_a 9.4157
_cell_length_b 9.4233
_cell_length_c 9.4047
_cell_formula_units_Z 16
_cell_volume 834.450
_database_code_amcsd 0009390
_exptl_crystal_density_diffrn 5.027
_cod_database_code 9007520
_amcsd_formula_title Mn2O3

loop_
_space_group_symop_operation_xyz
x,y,z
x,1/2+y,1/2-z
-x,1/2-y,1/2+z
1/2-x,y,1/2+z
1/2+x,-y,1/2-z
1/2+x,1/2-y,z
1/2-x,1/2+y,-z
-x,-y,-z

loop_
_atom_site_aniso_label
_atom_site_aniso_U_11
_atom_site_aniso_U_22
_atom_site_aniso_U_33
_atom_site_aniso_U_12
_atom_site_aniso_U_13
_atom_site_aniso_U_23
Mn1 0.00431 0.00441 0.00403 0.00018 0.00099 0.00018
Mn2 0.00570 0.00571 0.00448 -0.00054 0.00054 0.00040
Mn3 0.00602 0.00702 0.00923 -0.00022 0.00085 -0.00269
Mn4 0.00880 0.00652 0.00703 -0.00031 -0.00296 0.00009
Mn5 0.00723 0.01080 0.00488 -0.00333 -0.00018 0.00000
O6 0.00813 0.01129 0.00583 -0.00211 -0.00130 -0.00242
O7 0.00638 0.01125 0.00905 -0.00090 -0.00175 -0.00220
O8 0.00889 0.00576 0.00883 -0.00004 -0.00256 -0.00148
O9 0.00808 0.01062 0.00327 -0.00373 -0.00184 -0.00085
O10 0.00579 0.01066 0.00820 0.00108 0.00031 -0.00444
O11 0.00665 0.00585 0.01116 -0.00031 -0.00278 0.00036

loop_
_atom_site_label
_atom_site_fract_x
_atom_site_fract_y
_atom_site_fract_z
Mn1 0.00000 0.00000 0.00000
Mn2 0.00000 0.00000 0.50000
Mn3 0.28479 0.25253 -0.00590
Mn4 0.00462 0.28507 0.24564
Mn5 0.25301 0.00130 0.28533
O6 0.13299 -0.08466 0.15030
O7 0.14435 0.12989 -0.08507
O8 -0.08038 0.14693 0.12412
O9 -0.37447 0.41757 -0.35569
O10 -0.35081 -0.37238 0.41947
O11 0.41306 -0.35285 -0.36571

loop_
_cod_related_entry_id
_cod_related_entry_database
_cod_related_entry_code
1 ChemSpider 8329682
2 AMCSD 0009390
